data_7125346
loop_
_publ_author_name
'Zhuo, Zhixing'
'Zhang, Chen'
'Luo, Yunjie'
'Wang, Yaorong'
'Yao, Yingming'
'Yuan, Dan'
'Cui, Dongmei'

_publ_section_title
;
 Stereo-selectivity switchable ROP of rac-\b-butyrolactone initiated by
 salan-ligated rare-earth metal amide complexes: the key role of the
 substituents on ligand frameworks.
;
_journal_issue 85
_journal_name_full 'Chemical communications (Cambridge, England)'
_journal_page_first 11998
_journal_page_last 12001
_journal_paper_doi 10.1039/c8cc05469j
_journal_volume 54
_journal_year 2018
_chemical_formula_sum 'C46 H84 N3 O2 Si2 Y'
_chemical_formula_weight 856.25
_chemical_properties_physical Air-sensitive,Moisture-sensitive
_space_group_crystal_system triclinic
_space_group_IT_number 2
_space_group_name_Hall '-P 1'
_space_group_name_H-M_alt 'P -1'
_atom_sites_solution_hydrogens geom
_audit_creation_method SHELXL-2018/3
_audit_update_record
;
2018-06-30 deposited with the CCDC.
2018-08-28 downloaded from the CCDC.
;
_cell_angle_alpha 105.371(3)
_cell_angle_beta 96.234(3)
_cell_angle_gamma 94.373(3)
_cell_formula_units_Z 2
_cell_length_a 10.8751(10)
_cell_length_b 12.0478(12)
_cell_length_c 20.872(2)
_cell_measurement_reflns_used 9940
_cell_measurement_temperature 120(2)
_cell_measurement_theta_max 28.41
_cell_measurement_theta_min 2.27
_cell_volume 2605.5(4)
_computing_structure_refinement 'SHELXL-2018/3 (Sheldrick, 2018)'
_computing_structure_solution 'SHELXT 2014/5 (Sheldrick, 2014)'
_diffrn_ambient_temperature 120(2)
_diffrn_measured_fraction_theta_full 0.999
_diffrn_measured_fraction_theta_max 0.975
_diffrn_measurement_device_type 'Bruker APEX-II CCD'
_diffrn_radiation_type MoK\a
_diffrn_radiation_wavelength 0.71073
_diffrn_reflns_av_R_equivalents 0.0818
_diffrn_reflns_av_unetI/netI 0.0720
_diffrn_reflns_Laue_measured_fraction_full 0.999
_diffrn_reflns_Laue_measured_fraction_max 0.975
_diffrn_reflns_limit_h_max 15
_diffrn_reflns_limit_h_min -15
_diffrn_reflns_limit_k_max 16
_diffrn_reflns_limit_k_min -16
_diffrn_reflns_limit_l_max 29
_diffrn_reflns_limit_l_min -29
_diffrn_reflns_number 77208
_diffrn_reflns_point_group_measured_fraction_full 0.999
_diffrn_reflns_point_group_measured_fraction_max 0.975
_diffrn_reflns_theta_full 25.242
_diffrn_reflns_theta_max 30.032
_diffrn_reflns_theta_min 2.269
_exptl_absorpt_correction_type multi-scan
_exptl_crystal_colour colourless
_exptl_crystal_description block
_exptl_crystal_F_000 464
_exptl_crystal_size_max 0.450
_exptl_crystal_size_mid 0.400
_exptl_crystal_size_min 0.300
_exptl_transmission_factor_max 0.7460
_exptl_transmission_factor_min 0.6087
_refine_diff_density_max 0.470
_refine_diff_density_min -0.777
_refine_diff_density_rms 0.080
_refine_ls_extinction_method none
_refine_ls_goodness_of_fit_ref 0.726
_refine_ls_hydrogen_treatment constr
_refine_ls_matrix_type full
_refine_ls_number_parameters 511
_refine_ls_number_reflns 14861
_refine_ls_number_restraints 0
_refine_ls_restrained_S_all 0.726
_refine_ls_R_factor_all 0.0709
_refine_ls_R_factor_gt 0.0483
_refine_ls_shift/su_max 0.001
_refine_ls_shift/su_mean 0.000
_refine_ls_structure_factor_coef Fsqd
_refine_ls_weighting_details 'w=1/[\s^2^(Fo^2^)+(0.1004P)^2^+6.4725P] where P=(Fo^2^+2Fc^2^)/3'
_refine_ls_weighting_scheme calc
_refine_ls_wR_factor_gt 0.1247
_refine_ls_wR_factor_ref 0.1414
_reflns_Friedel_coverage 0.000
_reflns_number_gt 11664
_reflns_number_total 14861
_reflns_threshold_expression 'I > 2\s(I)'
_cod_data_source_file c8cc05469j2.cif
_cod_data_source_block mo_b180509a_0m_sq_s
_cod_original_formula_sum 'C46 H84 N3 O2 Si2 Y1'
_cod_database_code 7125346
_shelx_shelxl_version_number 2018/3
_shelx_space_group_comment
;
The symmetry employed for this shelxl refinement is uniquely defined
by the following loop, which should always be used as a source of
symmetry information in preference to the above space-group names.
They are only intended as comments.
;
_shelx_estimated_absorpt_t_min 0.774
_shelx_estimated_absorpt_t_max 0.841

loop_
_space_group_symop_operation_xyz
'x, y, z'
'-x, -y, -z'

loop_
_atom_site_label
_atom_site_type_symbol
_atom_site_fract_x
_atom_site_fract_y
_atom_site_fract_z
_atom_site_U_iso_or_equiv
_atom_site_adp_type
_atom_site_occupancy
_atom_site_site_symmetry_order
_atom_site_calc_flag
_atom_site_refinement_flags_posn
_atom_site_refinement_flags_adp
Y1 Y 0.60761(2) 0.55239(2) 0.25671(2) 0.01439(6) Uani 1 1 d . .
Si1 Si 0.37023(6) 0.35117(6) 0.23224(4) 0.02214(15) Uani 1 1 d . .
Si2 Si 0.31456(6) 0.52693(7) 0.15899(4) 0.02410(15) Uani 1 1 d . .
O1 O 0.57726(15) 0.63301(15) 0.35518(8) 0.0184(3) Uani 1 1 d . .
O2 O 0.63076(16) 0.70173(14) 0.22456(9) 0.0203(3) Uani 1 1 d . .
N1 N 0.83140(17) 0.57410(17) 0.32242(10) 0.0162(4) Uani 1 1 d . .
N3 N 0.41810(18) 0.46714(18) 0.20501(10) 0.0198(4) Uani 1 1 d . .
N2 N 0.75416(18) 0.48056(17) 0.16583(10) 0.0171(4) Uani 1 1 d . .
C1 C 0.8313(2) 0.7004(2) 0.36115(12) 0.0184(4) Uani 1 1 d . .
H1A H 0.919258 0.732796 0.376464 0.022 Uiso 1 1 calc R U
H1B H 0.798089 0.741262 0.328772 0.022 Uiso 1 1 calc R U
C2 C 0.7623(2) 0.7329(2) 0.42086(12) 0.0184(4) Uani 1 1 d . .
C3 C 0.8842(2) 0.7463(2) 0.13181(12) 0.0210(5) Uani 1 1 d . .
H3 H 0.931388 0.700259 0.101357 0.025 Uiso 1 1 calc R U
C4 C 0.7896(2) 0.6924(2) 0.15585(12) 0.0193(4) Uani 1 1 d . .
C5 C 0.4251(2) 0.7209(2) 0.46118(13) 0.0227(5) Uani 1 1 d . .
C6 C 0.6354(2) 0.8171(2) 0.52763(12) 0.0213(5) Uani 1 1 d . .
H6 H 0.591616 0.845681 0.564539 0.026 Uiso 1 1 calc R U
C7 C 0.7638(2) 0.8470(2) 0.53604(12) 0.0201(5) Uani 1 1 d . .
C8 C 0.6332(2) 0.7032(2) 0.41374(12) 0.0182(4) Uani 1 1 d . .
C9 C 0.7442(2) 0.8810(2) 0.22224(12) 0.0187(4) Uani 1 1 d . .
C10 C 0.8406(2) 0.9299(2) 0.19625(12) 0.0211(5) Uani 1 1 d . .
H10 H 0.858949 1.011746 0.210169 0.025 Uiso 1 1 calc R U
C11 C 0.7197(2) 0.7588(2) 0.20205(12) 0.0184(4) Uani 1 1 d . .
C12 C 0.5673(2) 0.7471(2) 0.46773(12) 0.0195(5) Uani 1 1 d . .
C13 C 0.9121(2) 0.8661(2) 0.15100(13) 0.0220(5) Uani 1 1 d . .
C14 C 0.7465(2) 0.5659(2) 0.12408(12) 0.0209(5) Uani 1 1 d . .
H14A H 0.794855 0.538901 0.086410 0.025 Uiso 1 1 calc R U
H14B H 0.658550 0.560204 0.104287 0.025 Uiso 1 1 calc R U
C15 C 0.8252(2) 0.8036(2) 0.48092(12) 0.0203(5) Uani 1 1 d . .
H15 H 0.912530 0.823002 0.484592 0.024 Uiso 1 1 calc R U
C16 C 0.8375(3) 0.9221(2) 0.60192(13) 0.0258(5) Uani 1 1 d . .
C17 C 0.9118(2) 0.5806(2) 0.26885(12) 0.0188(4) Uani 1 1 d . .
H17A H 0.998812 0.576968 0.287129 0.023 Uiso 1 1 calc R U
H17B H 0.908010 0.657747 0.260830 0.023 Uiso 1 1 calc R U
C18 C 0.9003(3) 0.3819(2) 0.32478(14) 0.0271(5) Uani 1 1 d . .
H18A H 0.823421 0.347986 0.294557 0.041 Uiso 1 1 calc R U
H18B H 0.920970 0.332150 0.353784 0.041 Uiso 1 1 calc R U
H18C H 0.968218 0.388687 0.298335 0.041 Uiso 1 1 calc R U
C19 C 0.8819(2) 0.5023(2) 0.36802(13) 0.0204(5) Uani 1 1 d . .
C20 C 0.6623(2) 0.9564(2) 0.26760(13) 0.0229(5) Uani 1 1 d . .
C21 C 0.8830(2) 0.4899(2) 0.20098(12) 0.0191(4) Uani 1 1 d . .
H21A H 0.942287 0.507885 0.171386 0.023 Uiso 1 1 calc R U
H21B H 0.898074 0.413432 0.207570 0.023 Uiso 1 1 calc R U
C22 C 0.7194(2) 0.3581(2) 0.11775(12) 0.0206(5) Uani 1 1 d . .
C23 C 0.7049(3) 0.2714(2) 0.15903(14) 0.0253(5) Uani 1 1 d . .
H23A H 0.672417 0.194931 0.129079 0.038 Uiso 1 1 calc R U
H23B H 0.646839 0.296937 0.191355 0.038 Uiso 1 1 calc R U
H23C H 0.785999 0.266635 0.183077 0.038 Uiso 1 1 calc R U
C24 C 0.7888(2) 0.4837(2) 0.41504(13) 0.0247(5) Uani 1 1 d . .
H24A H 0.705893 0.458540 0.389329 0.037 Uiso 1 1 calc R U
H24B H 0.786704 0.556431 0.449599 0.037 Uiso 1 1 calc R U
H24C H 0.814236 0.424205 0.436352 0.037 Uiso 1 1 calc R U
C25 C 0.6647(3) 0.9295(2) 0.33547(14) 0.0329(6) Uani 1 1 d . .
H25A H 0.630007 0.849079 0.328516 0.049 Uiso 1 1 calc R U
H25B H 0.614824 0.981605 0.363721 0.049 Uiso 1 1 calc R U
H25C H 0.750701 0.940732 0.357583 0.049 Uiso 1 1 calc R U
C26 C 0.5941(2) 0.3525(2) 0.07512(13) 0.0249(5) Uani 1 1 d . .
H26A H 0.604039 0.397401 0.042765 0.037 Uiso 1 1 calc R U
H26B H 0.533286 0.384888 0.104251 0.037 Uiso 1 1 calc R U
H26C H 0.564811 0.271715 0.051047 0.037 Uiso 1 1 calc R U
C27 C 1.0124(2) 0.9225(2) 0.11981(14) 0.0249(5) Uani 1 1 d . .
C28 C 0.3894(3) 0.5913(3) 0.44915(17) 0.0351(7) Uani 1 1 d . .
H28A H 0.298965 0.575932 0.446590 0.053 Uiso 1 1 calc R U
H28B H 0.430339 0.565979 0.486193 0.053 Uiso 1 1 calc R U
H28C H 0.416048 0.548902 0.406949 0.053 Uiso 1 1 calc R U
C29 C 0.3901(3) 0.6026(3) 0.10341(15) 0.0351(7) Uani 1 1 d . .
H29A H 0.424648 0.545944 0.068999 0.053 Uiso 1 1 calc R U
H29B H 0.457140 0.660614 0.130307 0.053 Uiso 1 1 calc R U
H29C H 0.328139 0.640801 0.081843 0.053 Uiso 1 1 calc R U
C30 C 0.3516(3) 0.2087(3) 0.16639(17) 0.0365(7) Uani 1 1 d . .
H30A H 0.284932 0.208586 0.130771 0.055 Uiso 1 1 calc R U
H30B H 0.330341 0.146125 0.186536 0.055 Uiso 1 1 calc R U
H30C H 0.429693 0.196772 0.147429 0.055 Uiso 1 1 calc R U
C31 C 0.9331(3) 0.8508(3) 0.62755(15) 0.0382(7) Uani 1 1 d . .
H31A H 0.889664 0.781723 0.634758 0.057 Uiso 1 1 calc R U
H31B H 0.980490 0.897923 0.669916 0.057 Uiso 1 1 calc R U
H31C H 0.989985 0.827407 0.594304 0.057 Uiso 1 1 calc R U
C32 C 0.7046(3) 1.0860(2) 0.28185(16) 0.0315(6) Uani 1 1 d . .
H32A H 0.700208 1.107168 0.239492 0.047 Uiso 1 1 calc R U
H32B H 0.790460 1.102788 0.304448 0.047 Uiso 1 1 calc R U
H32C H 0.650107 1.131001 0.310688 0.047 Uiso 1 1 calc R U
C33 C 1.0063(2) 0.5580(3) 0.41018(15) 0.0297(6) Uani 1 1 d . .
H33A H 1.064877 0.575896 0.380834 0.045 Uiso 1 1 calc R U
H33B H 1.040366 0.504261 0.433594 0.045 Uiso 1 1 calc R U
H33C H 0.993409 0.629593 0.443083 0.045 Uiso 1 1 calc R U
C34 C 0.7537(3) 0.9616(3) 0.65629(14) 0.0372(7) Uani 1 1 d . .
H34A H 0.692992 1.008632 0.641370 0.056 Uiso 1 1 calc R U
H34B H 0.804777 1.007768 0.697763 0.056 Uiso 1 1 calc R U
H34C H 0.709814 0.893625 0.664517 0.056 Uiso 1 1 calc R U
C35 C 0.8170(3) 0.3202(2) 0.07069(14) 0.0273(5) Uani 1 1 d . .
H35A H 0.788850 0.242870 0.040658 0.041 Uiso 1 1 calc R U
H35B H 0.896409 0.318368 0.097313 0.041 Uiso 1 1 calc R U
H35C H 0.827962 0.375302 0.044086 0.041 Uiso 1 1 calc R U
C36 C 0.2323(3) 0.6365(3) 0.21539(16) 0.0328(6) Uani 1 1 d . .
H36A H 0.161343 0.656131 0.189000 0.049 Uiso 1 1 calc R U
H36B H 0.289982 0.706426 0.236600 0.049 Uiso 1 1 calc R U
H36C H 0.202714 0.604167 0.250078 0.049 Uiso 1 1 calc R U
C37 C 0.4915(3) 0.3391(2) 0.30124(14) 0.0273(5) Uani 1 1 d . .
H37A H 0.465502 0.272582 0.317197 0.041 Uiso 1 1 calc R U
H37B H 0.500594 0.410002 0.338414 0.041 Uiso 1 1 calc R U
H37C H 0.571276 0.328467 0.283948 0.041 Uiso 1 1 calc R U
C38 C 0.3719(3) 0.7840(3) 0.52419(15) 0.0372(7) Uani 1 1 d . .
H38A H 0.395065 0.867534 0.533907 0.056 Uiso 1 1 calc R U
H38B H 0.405522 0.756969 0.562187 0.056 Uiso 1 1 calc R U
H38C H 0.280990 0.767731 0.516815 0.056 Uiso 1 1 calc R U
C39 C 0.9065(3) 1.0290(3) 0.59016(16) 0.0389(7) Uani 1 1 d . .
H39A H 0.964731 1.004572 0.557792 0.058 Uiso 1 1 calc R U
H39B H 0.952568 1.077183 0.632634 0.058 Uiso 1 1 calc R U
H39C H 0.846310 1.073724 0.572527 0.058 Uiso 1 1 calc R U
C40 C 1.1404(3) 0.8873(3) 0.14065(17) 0.0374(7) Uani 1 1 d . .
H40A H 1.138818 0.802942 0.124850 0.056 Uiso 1 1 calc R U
H40B H 1.159863 0.912411 0.189623 0.056 Uiso 1 1 calc R U
H40C H 1.203974 0.924103 0.120784 0.056 Uiso 1 1 calc R U
C41 C 0.2206(3) 0.3641(3) 0.26955(17) 0.0341(6) Uani 1 1 d . .
H41A H 0.152775 0.366090 0.235010 0.051 Uiso 1 1 calc R U
H41B H 0.228581 0.435497 0.306286 0.051 Uiso 1 1 calc R U
H41C H 0.202273 0.297339 0.286809 0.051 Uiso 1 1 calc R U
C42 C 0.3649(3) 0.7619(3) 0.40314(16) 0.0401(8) Uani 1 1 d . .
H42A H 0.392227 0.719079 0.361233 0.060 Uiso 1 1 calc R U
H42B H 0.389718 0.844897 0.411219 0.060 Uiso 1 1 calc R U
H42C H 0.274144 0.748063 0.399750 0.060 Uiso 1 1 calc R U
C43 C 0.5275(3) 0.9356(3) 0.23280(17) 0.0346(6) Uani 1 1 d . .
H43A H 0.524504 0.956084 0.190302 0.052 Uiso 1 1 calc R U
H43B H 0.475467 0.983591 0.261837 0.052 Uiso 1 1 calc R U
H43C H 0.496358 0.853708 0.224052 0.052 Uiso 1 1 calc R U
C44 C 0.9853(3) 0.8788(3) 0.04267(15) 0.0342(6) Uani 1 1 d . .
H44A H 1.048346 0.916559 0.022902 0.051 Uiso 1 1 calc R U
H44B H 0.902762 0.897363 0.027700 0.051 Uiso 1 1 calc R U
H44C H 0.987625 0.794748 0.028407 0.051 Uiso 1 1 calc R U
C45 C 0.1924(3) 0.4166(3) 0.09984(18) 0.0448(8) Uani 1 1 d . .
H45A H 0.137312 0.455710 0.074791 0.067 Uiso 1 1 calc R U
H45B H 0.143603 0.376756 0.125562 0.067 Uiso 1 1 calc R U
H45C H 0.232966 0.360002 0.068433 0.067 Uiso 1 1 calc R U
C46 C 1.0177(3) 1.0544(3) 0.1398(2) 0.0452(9) Uani 1 1 d . .
H46A H 1.080254 1.086348 0.117164 0.068 Uiso 1 1 calc R U
H46B H 1.040079 1.084568 0.188438 0.068 Uiso 1 1 calc R U
H46C H 0.936064 1.076823 0.126517 0.068 Uiso 1 1 calc R U

loop_
_atom_site_aniso_label
_atom_site_aniso_U_11
_atom_site_aniso_U_22
_atom_site_aniso_U_33
_atom_site_aniso_U_23
_atom_site_aniso_U_13
_atom_site_aniso_U_12
Y1 0.01355(10) 0.01457(10) 0.01528(10) 0.00362(7) 0.00460(7) 0.00091(7)
Si1 0.0184(3) 0.0185(3) 0.0286(4) 0.0040(3) 0.0075(3) -0.0014(2)
Si2 0.0178(3) 0.0315(4) 0.0228(3) 0.0080(3) 0.0011(3) 0.0013(3)
O1 0.0174(8) 0.0219(8) 0.0149(7) 0.0027(6) 0.0041(6) 0.0013(6)
O2 0.0233(8) 0.0168(8) 0.0228(8) 0.0061(7) 0.0105(7) 0.0014(7)
N1 0.0146(8) 0.0169(9) 0.0186(9) 0.0056(7) 0.0058(7) 0.0034(7)
N3 0.0169(9) 0.0211(10) 0.0209(10) 0.0047(8) 0.0044(8) 0.0000(8)
N2 0.0188(9) 0.0145(9) 0.0182(9) 0.0033(7) 0.0066(7) 0.0023(7)
C1 0.0176(10) 0.0184(11) 0.0186(11) 0.0038(9) 0.0054(8) -0.0002(8)
C2 0.0193(10) 0.0176(11) 0.0184(11) 0.0043(9) 0.0045(9) 0.0027(9)
C3 0.0241(11) 0.0193(11) 0.0221(11) 0.0071(9) 0.0093(9) 0.0035(9)
C4 0.0243(11) 0.0170(11) 0.0180(11) 0.0058(9) 0.0059(9) 0.0029(9)
C5 0.0206(11) 0.0280(13) 0.0203(11) 0.0056(10) 0.0070(9) 0.0055(10)
C6 0.0258(12) 0.0218(11) 0.0171(11) 0.0044(9) 0.0068(9) 0.0053(9)
C7 0.0261(12) 0.0179(11) 0.0155(10) 0.0035(8) 0.0019(9) 0.0028(9)
C8 0.0212(11) 0.0182(11) 0.0162(10) 0.0051(8) 0.0047(9) 0.0039(9)
C9 0.0229(11) 0.0167(11) 0.0185(11) 0.0068(9) 0.0054(9) 0.0038(9)
C10 0.0244(11) 0.0165(11) 0.0237(12) 0.0074(9) 0.0048(10) 0.0012(9)
C11 0.0200(10) 0.0203(11) 0.0169(10) 0.0080(9) 0.0042(9) 0.0020(9)
C12 0.0202(11) 0.0220(11) 0.0185(11) 0.0075(9) 0.0062(9) 0.0045(9)
C13 0.0219(11) 0.0235(12) 0.0252(12) 0.0128(10) 0.0072(10) 0.0025(9)
C14 0.0300(12) 0.0166(11) 0.0174(11) 0.0055(9) 0.0074(9) 0.0017(9)
C15 0.0207(11) 0.0198(11) 0.0204(11) 0.0055(9) 0.0028(9) 0.0010(9)
C16 0.0307(13) 0.0258(13) 0.0189(11) 0.0037(10) 0.0028(10) -0.0001(10)
C17 0.0152(10) 0.0205(11) 0.0215(11) 0.0059(9) 0.0071(9) 0.0003(8)
C18 0.0282(13) 0.0253(13) 0.0313(14) 0.0114(11) 0.0063(11) 0.0080(10)
C19 0.0176(10) 0.0233(12) 0.0238(12) 0.0114(10) 0.0033(9) 0.0048(9)
C20 0.0289(12) 0.0192(11) 0.0240(12) 0.0074(9) 0.0113(10) 0.0073(10)
C21 0.0166(10) 0.0189(11) 0.0226(11) 0.0048(9) 0.0080(9) 0.0032(8)
C22 0.0227(11) 0.0153(10) 0.0218(11) -0.0002(9) 0.0093(9) 0.0010(9)
C23 0.0301(13) 0.0161(11) 0.0296(13) 0.0049(10) 0.0080(11) 0.0001(10)
C24 0.0233(12) 0.0301(13) 0.0271(13) 0.0170(11) 0.0056(10) 0.0063(10)
C25 0.0573(19) 0.0198(12) 0.0264(13) 0.0071(10) 0.0182(13) 0.0128(12)
C26 0.0264(12) 0.0223(12) 0.0220(12) -0.0005(10) 0.0045(10) 0.0008(10)
C27 0.0233(12) 0.0238(12) 0.0319(13) 0.0125(10) 0.0111(10) 0.0014(10)
C28 0.0233(13) 0.0342(15) 0.0462(17) 0.0058(13) 0.0144(12) -0.0007(11)
C29 0.0309(14) 0.0511(19) 0.0288(14) 0.0195(13) 0.0041(12) 0.0077(13)
C30 0.0335(15) 0.0232(13) 0.0460(18) -0.0011(12) 0.0086(13) -0.0055(11)
C31 0.0350(15) 0.055(2) 0.0252(14) 0.0128(13) -0.0012(12) 0.0072(14)
C32 0.0428(16) 0.0170(12) 0.0394(16) 0.0082(11) 0.0198(13) 0.0103(11)
C33 0.0196(12) 0.0383(15) 0.0322(14) 0.0136(12) -0.0009(10) 0.0016(11)
C34 0.0412(16) 0.0423(17) 0.0206(13) -0.0028(12) 0.0049(12) -0.0021(14)
C35 0.0313(13) 0.0215(12) 0.0269(13) -0.0011(10) 0.0135(11) 0.0030(10)
C36 0.0271(13) 0.0382(16) 0.0385(16) 0.0169(13) 0.0077(12) 0.0098(12)
C37 0.0288(13) 0.0239(13) 0.0329(14) 0.0102(11) 0.0106(11) 0.0076(10)
C38 0.0251(13) 0.0505(19) 0.0307(15) -0.0032(13) 0.0139(12) 0.0078(13)
C39 0.0504(19) 0.0272(15) 0.0326(15) -0.0006(12) 0.0085(14) -0.0088(13)
C40 0.0245(13) 0.053(2) 0.0406(17) 0.0234(15) 0.0057(12) 0.0015(13)
C41 0.0253(13) 0.0370(16) 0.0436(17) 0.0135(13) 0.0149(12) 0.0012(12)
C42 0.0238(13) 0.069(2) 0.0365(16) 0.0243(16) 0.0053(12) 0.0207(14)
C43 0.0268(13) 0.0360(16) 0.0429(17) 0.0092(13) 0.0103(12) 0.0127(12)
C44 0.0331(14) 0.0441(17) 0.0314(15) 0.0209(13) 0.0092(12) -0.0028(13)
C45 0.0309(15) 0.054(2) 0.0411(18) 0.0076(16) -0.0102(14) -0.0031(15)
C46 0.051(2) 0.0258(15) 0.065(2) 0.0131(15) 0.0365(18) -0.0017(14)

loop_
_atom_type_symbol
_atom_type_description
_atom_type_scat_dispersion_real
_atom_type_scat_dispersion_imag
_atom_type_scat_source
C C 0.0033 0.0016 'International Tables Vol C Tables 4.2.6.8 and 6.1.1.4'
H H 0.0000 0.0000 'International Tables Vol C Tables 4.2.6.8 and 6.1.1.4'
N N 0.0061 0.0033 'International Tables Vol C Tables 4.2.6.8 and 6.1.1.4'
O O 0.0106 0.0060 'International Tables Vol C Tables 4.2.6.8 and 6.1.1.4'
Si Si 0.0817 0.0704 'International Tables Vol C Tables 4.2.6.8 and 6.1.1.4'
Y Y -2.7962 3.5667 'International Tables Vol C Tables 4.2.6.8 and 6.1.1.4'

loop_
_geom_angle_atom_site_label_1
_geom_angle_atom_site_label_2
_geom_angle_atom_site_label_3
_geom_angle
O2 Y1 O1 97.54(7)
O2 Y1 N3 103.89(7)
O1 Y1 N3 104.07(7)
O2 Y1 N1 96.76(7)
O1 Y1 N1 78.40(6)
N3 Y1 N1 158.59(7)
O2 Y1 N2 81.24(6)
O1 Y1 N2 152.03(6)
N3 Y1 N2 103.32(7)
N1 Y1 N2 74.04(6)
N3 Si1 C30 114.30(13)
N3 Si1 C41 114.18(13)
C30 Si1 C41 107.05(14)
N3 Si1 C37 108.54(11)
C30 Si1 C37 106.35(14)
C41 Si1 C37 105.82(14)
N3 Si2 C29 113.32(12)
N3 Si2 C36 110.90(12)
C29 Si2 C36 106.80(14)
N3 Si2 C45 113.40(14)
C29 Si2 C45 104.14(16)
C36 Si2 C45 107.80(15)
C8 O1 Y1 142.88(15)
C11 O2 Y1 137.99(15)
C17 N1 C1 103.35(17)
C17 N1 C19 112.87(18)
C1 N1 C19 111.58(18)
C17 N1 Y1 101.65(13)
C1 N1 Y1 95.74(12)
C19 N1 Y1 128.12(14)
Si1 N3 Si2 120.79(12)
Si1 N3 Y1 112.22(11)
Si2 N3 Y1 125.28(11)
C21 N2 C14 110.30(18)
C21 N2 C22 109.61(18)
C14 N2 C22 107.52(18)
C21 N2 Y1 108.01(13)
C14 N2 Y1 103.86(13)
C22 N2 Y1 117.34(13)
C2 C1 N1 120.76(19)
C2 C1 H1A 107.1
N1 C1 H1A 107.1
C2 C1 H1B 107.1
N1 C1 H1B 107.1
H1A C1 H1B 106.8
C15 C2 C8 120.5(2)
C15 C2 C1 118.9(2)
C8 C2 C1 120.2(2)
C4 C3 C13 121.8(2)
C4 C3 H3 119.1
C13 C3 H3 119.1
C3 C4 C11 120.1(2)
C3 C4 C14 119.8(2)
C11 C4 C14 119.3(2)
C28 C5 C12 110.1(2)
C28 C5 C38 107.5(2)
C12 C5 C38 112.5(2)
C28 C5 C42 110.4(3)
C12 C5 C42 109.1(2)
C38 C5 C42 107.2(2)
C7 C6 C12 123.7(2)
C7 C6 H6 118.2
C12 C6 H6 118.2
C6 C7 C15 116.7(2)
C6 C7 C16 123.2(2)
C15 C7 C16 120.0(2)
O1 C8 C12 122.3(2)
O1 C8 C2 118.1(2)
C12 C8 C2 119.6(2)
C10 C9 C11 117.2(2)
C10 C9 C20 121.6(2)
C11 C9 C20 121.1(2)
C9 C10 C13 124.1(2)
C9 C10 H10 117.9
C13 C10 H10 117.9
O2 C11 C9 122.7(2)
O2 C11 C4 117.5(2)
C9 C11 C4 119.8(2)
C8 C12 C6 117.8(2)
C8 C12 C5 121.3(2)
C6 C12 C5 120.9(2)
C3 C13 C10 116.9(2)
C3 C13 C27 120.0(2)
C10 C13 C27 123.1(2)
C4 C14 N2 120.1(2)
C4 C14 H14A 107.3
N2 C14 H14A 107.3
C4 C14 H14B 107.3
N2 C14 H14B 107.3
H14A C14 H14B 106.9
C2 C15 C7 121.8(2)
C2 C15 H15 119.1
C7 C15 H15 119.1
C7 C16 C34 112.2(2)
C7 C16 C31 108.8(2)
C34 C16 C31 108.1(2)
C7 C16 C39 109.9(2)
C34 C16 C39 108.9(2)
C31 C16 C39 108.9(3)
N1 C17 C21 118.63(19)
N1 C17 H17A 107.7
C21 C17 H17A 107.7
N1 C17 H17B 107.7
C21 C17 H17B 107.7
H17A C17 H17B 107.1
C19 C18 H18A 109.5
C19 C18 H18B 109.5
H18A C18 H18B 109.5
C19 C18 H18C 109.5
H18A C18 H18C 109.5
H18B C18 H18C 109.5
C18 C19 C33 108.5(2)
C18 C19 C24 106.6(2)
C33 C19 C24 108.7(2)
C18 C19 N1 109.2(2)
C33 C19 N1 112.5(2)
C24 C19 N1 111.08(19)
C25 C20 C9 111.8(2)
C25 C20 C32 107.2(2)
C9 C20 C32 112.0(2)
C25 C20 C43 108.9(2)
C9 C20 C43 109.6(2)
C32 C20 C43 107.1(2)
N2 C21 C17 115.68(19)
N2 C21 H21A 108.4
C17 C21 H21A 108.4
N2 C21 H21B 108.4
C17 C21 H21B 108.4
H21A C21 H21B 107.4
C23 C22 C26 107.6(2)
C23 C22 N2 108.97(19)
C26 C22 N2 109.84(19)
C23 C22 C35 108.4(2)
C26 C22 C35 108.6(2)
N2 C22 C35 113.24(19)
C22 C23 H23A 109.5
C22 C23 H23B 109.5
H23A C23 H23B 109.5
C22 C23 H23C 109.5
H23A C23 H23C 109.5
H23B C23 H23C 109.5
C19 C24 H24A 109.5
C19 C24 H24B 109.5
H24A C24 H24B 109.5
C19 C24 H24C 109.5
H24A C24 H24C 109.5
H24B C24 H24C 109.5
C20 C25 H25A 109.5
C20 C25 H25B 109.5
H25A C25 H25B 109.5
C20 C25 H25C 109.5
H25A C25 H25C 109.5
H25B C25 H25C 109.5
C22 C26 H26A 109.5
C22 C26 H26B 109.5
H26A C26 H26B 109.5
C22 C26 H26C 109.5
H26A C26 H26C 109.5
H26B C26 H26C 109.5
C13 C27 C40 110.0(2)
C13 C27 C46 112.3(2)
C40 C27 C46 109.5(3)
C13 C27 C44 109.7(2)
C40 C27 C44 107.3(2)
C46 C27 C44 107.9(3)
C5 C28 H28A 109.5
C5 C28 H28B 109.5
H28A C28 H28B 109.5
C5 C28 H28C 109.5
H28A C28 H28C 109.5
H28B C28 H28C 109.5
Si2 C29 H29A 109.5
Si2 C29 H29B 109.5
H29A C29 H29B 109.5
Si2 C29 H29C 109.5
H29A C29 H29C 109.5
H29B C29 H29C 109.5
Si1 C30 H30A 109.5
Si1 C30 H30B 109.5
H30A C30 H30B 109.5
Si1 C30 H30C 109.5
H30A C30 H30C 109.5
H30B C30 H30C 109.5
C16 C31 H31A 109.5
C16 C31 H31B 109.5
H31A C31 H31B 109.5
C16 C31 H31C 109.5
H31A C31 H31C 109.5
H31B C31 H31C 109.5
C20 C32 H32A 109.5
C20 C32 H32B 109.5
H32A C32 H32B 109.5
C20 C32 H32C 109.5
H32A C32 H32C 109.5
H32B C32 H32C 109.5
C19 C33 H33A 109.5
C19 C33 H33B 109.5
H33A C33 H33B 109.5
C19 C33 H33C 109.5
H33A C33 H33C 109.5
H33B C33 H33C 109.5
C16 C34 H34A 109.5
C16 C34 H34B 109.5
H34A C34 H34B 109.5
C16 C34 H34C 109.5
H34A C34 H34C 109.5
H34B C34 H34C 109.5
C22 C35 H35A 109.5
C22 C35 H35B 109.5
H35A C35 H35B 109.5
C22 C35 H35C 109.5
H35A C35 H35C 109.5
H35B C35 H35C 109.5
Si2 C36 H36A 109.5
Si2 C36 H36B 109.5
H36A C36 H36B 109.5
Si2 C36 H36C 109.5
H36A C36 H36C 109.5
H36B C36 H36C 109.5
Si1 C37 H37A 109.5
Si1 C37 H37B 109.5
H37A C37 H37B 109.5
Si1 C37 H37C 109.5
H37A C37 H37C 109.5
H37B C37 H37C 109.5
C5 C38 H38A 109.5
C5 C38 H38B 109.5
H38A C38 H38B 109.5
C5 C38 H38C 109.5
H38A C38 H38C 109.5
H38B C38 H38C 109.5
C16 C39 H39A 109.5
C16 C39 H39B 109.5
H39A C39 H39B 109.5
C16 C39 H39C 109.5
H39A C39 H39C 109.5
H39B C39 H39C 109.5
C27 C40 H40A 109.5
C27 C40 H40B 109.5
H40A C40 H40B 109.5
C27 C40 H40C 109.5
H40A C40 H40C 109.5
H40B C40 H40C 109.5
Si1 C41 H41A 109.5
Si1 C41 H41B 109.5
H41A C41 H41B 109.5
Si1 C41 H41C 109.5
H41A C41 H41C 109.5
H41B C41 H41C 109.5
C5 C42 H42A 109.5
C5 C42 H42B 109.5
H42A C42 H42B 109.5
C5 C42 H42C 109.5
H42A C42 H42C 109.5
H42B C42 H42C 109.5
C20 C43 H43A 109.5
C20 C43 H43B 109.5
H43A C43 H43B 109.5
C20 C43 H43C 109.5
H43A C43 H43C 109.5
H43B C43 H43C 109.5
C27 C44 H44A 109.5
C27 C44 H44B 109.5
H44A C44 H44B 109.5
C27 C44 H44C 109.5
H44A C44 H44C 109.5
H44B C44 H44C 109.5
Si2 C45 H45A 109.5
Si2 C45 H45B 109.5
H45A C45 H45B 109.5
Si2 C45 H45C 109.5
H45A C45 H45C 109.5
H45B C45 H45C 109.5
C27 C46 H46A 109.5
C27 C46 H46B 109.5
H46A C46 H46B 109.5
C27 C46 H46C 109.5
H46A C46 H46C 109.5
H46B C46 H46C 109.5

loop_
_geom_bond_atom_site_label_1
_geom_bond_atom_site_label_2
_geom_bond_distance
Y1 O2 2.0878(17)
Y1 O1 2.1009(16)
Y1 N3 2.252(2)
Y1 N1 2.619(2)
Y1 N2 2.6237(19)
Si1 N3 1.709(2)
Si1 C30 1.874(3)
Si1 C41 1.879(3)
Si1 C37 1.887(3)
Si2 N3 1.722(2)
Si2 C29 1.872(3)
Si2 C36 1.874(3)
Si2 C45 1.887(3)
O1 C8 1.338(3)
O2 C11 1.340(3)
N1 C17 1.506(3)
N1 C1 1.522(3)
N1 C19 1.534(3)
N2 C21 1.491(3)
N2 C14 1.515(3)
N2 C22 1.541(3)
C1 C2 1.503(3)
C1 H1A 0.9900
C1 H1B 0.9900
C2 C15 1.387(3)
C2 C8 1.404(3)
C3 C4 1.384(3)
C3 C13 1.391(3)
C3 H3 0.9500
C4 C11 1.411(3)
C4 C14 1.506(3)
C5 C28 1.526(4)
C5 C12 1.538(3)
C5 C38 1.531(4)
C5 C42 1.528(4)
C6 C7 1.396(4)
C6 C12 1.402(3)
C6 H6 0.9500
C7 C15 1.394(3)
C7 C16 1.530(3)
C8 C12 1.407(3)
C9 C10 1.393(3)
C9 C11 1.415(3)
C9 C20 1.538(3)
C10 C13 1.397(3)
C10 H10 0.9500
C13 C27 1.533(3)
C14 H14A 0.9900
C14 H14B 0.9900
C15 H15 0.9500
C16 C34 1.532(4)
C16 C31 1.537(4)
C16 C39 1.531(4)
C17 C21 1.526(3)
C17 H17A 0.9900
C17 H17B 0.9900
C18 C19 1.532(4)
C18 H18A 0.9800
C18 H18B 0.9800
C18 H18C 0.9800
C19 C33 1.532(4)
C19 C24 1.528(3)
C20 C25 1.532(4)
C20 C32 1.535(4)
C20 C43 1.535(4)
C21 H21A 0.9900
C21 H21B 0.9900
C22 C23 1.530(4)
C22 C26 1.531(4)
C22 C35 1.537(3)
C23 H23A 0.9800
C23 H23B 0.9800
C23 H23C 0.9800
C24 H24A 0.9800
C24 H24B 0.9800
C24 H24C 0.9800
C25 H25A 0.9800
C25 H25B 0.9800
C25 H25C 0.9800
C26 H26A 0.9800
C26 H26B 0.9800
C26 H26C 0.9800
C27 C40 1.536(4)
C27 C46 1.527(4)
C27 C44 1.543(4)
C28 H28A 0.9800
C28 H28B 0.9800
C28 H28C 0.9800
C29 H29A 0.9800
C29 H29B 0.9800
C29 H29C 0.9800
C30 H30A 0.9800
C30 H30B 0.9800
C30 H30C 0.9800
C31 H31A 0.9800
C31 H31B 0.9800
C31 H31C 0.9800
C32 H32A 0.9800
C32 H32B 0.9800
C32 H32C 0.9800
C33 H33A 0.9800
C33 H33B 0.9800
C33 H33C 0.9800
C34 H34A 0.9800
C34 H34B 0.9800
C34 H34C 0.9800
C35 H35A 0.9800
C35 H35B 0.9800
C35 H35C 0.9800
C36 H36A 0.9800
C36 H36B 0.9800
C36 H36C 0.9800
C37 H37A 0.9800
C37 H37B 0.9800
C37 H37C 0.9800
C38 H38A 0.9800
C38 H38B 0.9800
C38 H38C 0.9800
C39 H39A 0.9800
C39 H39B 0.9800
C39 H39C 0.9800
C40 H40A 0.9800
C40 H40B 0.9800
C40 H40C 0.9800
C41 H41A 0.9800
C41 H41B 0.9800
C41 H41C 0.9800
C42 H42A 0.9800
C42 H42B 0.9800
C42 H42C 0.9800
C43 H43A 0.9800
C43 H43B 0.9800
C43 H43C 0.9800
C44 H44A 0.9800
C44 H44B 0.9800
C44 H44C 0.9800
C45 H45A 0.9800
C45 H45B 0.9800
C45 H45C 0.9800
C46 H46A 0.9800
C46 H46B 0.9800
C46 H46C 0.9800
